data_7063448
loop_
_publ_author_name
'Tesfaye, Dawit'
'Gebrezgiabher, Mamo'
'Braun, Jonas'
'Sani, Taju'
'Gismelseed, Abbasher'
'Hochd\"orffer, Tim'
'Sch\"unemann, Volker'
'Kuch\'ar, Juraj'
'\<Cern\'ak, Juraj'
'Anson, Christopher E.'
'Thomas, Madhu'
'Powell, Annie K.'

_publ_section_title
;
 Spin crossover behaviour of asymmetrical iron(iii) Schiff base complexes
 from ethylenediamine
;
_journal_issue 40
_journal_name_full 'New Journal of Chemistry'
_journal_page_first 17616
_journal_page_last 17622
_journal_paper_doi 10.1039/D4NJ03532A
_journal_volume 48
_journal_year 2024
_chemical_formula_sum 'C19 H26 Fe N5 O6'
_chemical_formula_weight 476.30
_space_group_crystal_system monoclinic
_space_group_IT_number 9
_space_group_name_Hall 'C -2yc'
_space_group_name_H-M_alt 'C 1 c 1'
_atom_sites_solution_hydrogens mixed
_audit_creation_method SHELXL-2019/3
_audit_update_record
;
2024-09-23 deposited with the CCDC.	2024-09-25 downloaded from the CCDC.
;
_cell_angle_alpha 90
_cell_angle_beta 95.694(7)
_cell_angle_gamma 90
_cell_formula_units_Z 4
_cell_length_a 7.5856(5)
_cell_length_b 25.835(2)
_cell_length_c 10.6741(7)
_cell_measurement_reflns_used 1740
_cell_measurement_temperature 299(2)
_cell_measurement_theta_max 27.5660
_cell_measurement_theta_min 3.6640
_cell_volume 2081.5(3)
_computing_cell_refinement 'CrysAlisPro 1.171.43.90 (Rigaku OD, 2023)'
_computing_data_collection 'CrysAlisPro system (CCD 42.80a 64-bit (release 13-01-2023))'
_computing_data_reduction 'CrysAlisPro 1.171.43.90 (Rigaku OD, 2023)'
_computing_molecular_graphics 'DIAMOND v4.6.8 (Brandenburg, 2007)'
_computing_publication_material 'WinGX v2023.1 (Farrugia, 2012)'
_computing_structure_refinement 'SHELXL-2019/2 (Sheldrick, 2019)'
_computing_structure_solution 'SHELXT 2018/2 (Sheldrick, 2018)'
_diffrn_ambient_temperature 299(2)
_diffrn_detector_area_resol_mean 5.1783
_diffrn_measured_fraction_theta_full 0.999
_diffrn_measured_fraction_theta_max 0.850
_diffrn_measurement_device_type 'Xcalibur, AtlasS2, Gemini ultra'
_diffrn_measurement_method '\w scans'
_diffrn_radiation_type MoK\a
_diffrn_radiation_wavelength 0.71073
_diffrn_reflns_av_R_equivalents 0.0248
_diffrn_reflns_av_unetI/netI 0.0400
_diffrn_reflns_Laue_measured_fraction_full 0.999
_diffrn_reflns_Laue_measured_fraction_max 0.850
_diffrn_reflns_limit_h_max 9
_diffrn_reflns_limit_h_min -10
_diffrn_reflns_limit_k_max 33
_diffrn_reflns_limit_k_min -30
_diffrn_reflns_limit_l_max 14
_diffrn_reflns_limit_l_min -10
_diffrn_reflns_number 5110
_diffrn_reflns_point_group_measured_fraction_full 0.698
_diffrn_reflns_point_group_measured_fraction_max 0.569
_diffrn_reflns_theta_full 26.000
_diffrn_reflns_theta_max 29.307
_diffrn_reflns_theta_min 2.811
_diffrn_source 'fine-focus sealed X-ray tube'
_exptl_absorpt_coefficient_mu 0.772
_exptl_absorpt_correction_T_max 0.937
_exptl_absorpt_correction_T_min 0.642
_exptl_absorpt_correction_type analytical
_exptl_absorpt_process_details
;
CrysAlisPro 1.171.43.90 (Rigaku Oxford Diffraction, 2023)
Analytical numeric absorption correction using a multifaceted crystal
model based on expressions derived by R.C. Clark & J.S. Reid.
(Clark, R. C. & Reid, J. S. (1995). Acta Cryst. A51, 887-897)
Empirical absorption correction using spherical harmonics,
implemented in SCALE3 ABSPACK scaling algorithm.
;
_exptl_crystal_colour brown
_exptl_crystal_density_diffrn 1.520
_exptl_crystal_description plate
_exptl_crystal_F_000 996
_exptl_crystal_size_max 0.57
_exptl_crystal_size_mid 0.51
_exptl_crystal_size_min 0.09
_refine_diff_density_max 0.302
_refine_diff_density_min -0.314
_refine_diff_density_rms 0.062
_refine_ls_abs_structure_details
;
 Classical Flack method preferred over Parsons because s.u. lower.
;
_refine_ls_abs_structure_Flack 0.02(3)
_refine_ls_extinction_method none
_refine_ls_goodness_of_fit_ref 1.083
_refine_ls_hydrogen_treatment mixed
_refine_ls_matrix_type full
_refine_ls_number_parameters 289
_refine_ls_number_reflns 3251
_refine_ls_number_restraints 2
_refine_ls_restrained_S_all 1.083
_refine_ls_R_factor_all 0.0457
_refine_ls_R_factor_gt 0.0437
_refine_ls_shift/su_max 0.000
_refine_ls_shift/su_mean 0.000
_refine_ls_structure_factor_coef Fsqd
_refine_ls_weighting_details 'w=1/[\s^2^(Fo^2^)+(0.0690P)^2^+1.5721P] where P=(Fo^2^+2Fc^2^)/3'
_refine_ls_weighting_scheme calc
_refine_ls_wR_factor_gt 0.1166
_refine_ls_wR_factor_ref 0.1189
_reflns_Friedel_coverage 0.335
_reflns_Friedel_fraction_full 0.395
_reflns_Friedel_fraction_max 0.286
_reflns_number_gt 3163
_reflns_number_total 3251
_reflns_threshold_expression 'I > 2\s(I)'
_cod_data_source_file d4nj03532a2.cif
_cod_data_source_block shelx_CCDC1
_cod_depositor_comments 'Adding full bibliography for 7063447--7063449.cif.'
_cod_original_sg_symbol_H-M 'C c'
_cod_database_code 7063448
_shelx_shelxl_version_number 2019/3
_shelx_space_group_comment
;
The symmetry employed for this shelxl refinement is uniquely defined
by the following loop, which should always be used as a source of
symmetry information in preference to the above space-group names.
They are only intended as comments.
;

loop_
_space_group_symop_operation_xyz
'x, y, z'
'x, -y, z+1/2'
'x+1/2, y+1/2, z'
'x+1/2, -y+1/2, z+1/2'

loop_
_atom_site_label
_atom_site_type_symbol
_atom_site_fract_x
_atom_site_fract_y
_atom_site_fract_z
_atom_site_U_iso_or_equiv
_atom_site_adp_type
_atom_site_occupancy
_atom_site_site_symmetry_order
_atom_site_calc_flag
_atom_site_refinement_flags_posn
_atom_site_refinement_flags_adp
_atom_site_refinement_flags_occupancy
_atom_site_disorder_assembly
_atom_site_disorder_group
Fe1 Fe 0.93294(7) 0.12845(2) 0.97670(6) 0.02840(18) Uani 1 1 d . . . . .
O1 O 1.1455(5) 0.11420(17) 0.9056(3) 0.0364(8) Uani 1 1 d . . . . .
O2 O 0.8056(5) 0.07709(16) 0.8817(3) 0.0378(9) Uani 1 1 d . . . . .
O3 O 0.0824(7) 0.2992(3) 0.7926(6) 0.0898(19) Uani 1 1 d . . . . .
O4 O 0.2300(8) 0.2637(2) 0.9519(5) 0.0797(18) Uani 1 1 d . . . . .
O5 O 0.3587(7) 0.2888(3) 0.7972(5) 0.0812(17) Uani 1 1 d . . . . .
O6 O 0.9208(6) 0.4373(2) 0.5440(5) 0.0599(12) Uani 1 1 d . . . . .
H6A H 0.842756 0.421607 0.500875 0.13(5) Uiso 1 1 calc R . . . .
N1 N 0.7086(6) 0.1472(2) 1.0491(4) 0.0370(9) Uani 1 1 d . . . . .
H1C H 0.647174 0.118663 1.061716 0.044 Uiso 1 1 calc R U . . .
H1D H 0.733945 0.162794 1.123123 0.044 Uiso 1 1 calc R U . . .
N2 N 0.8549(6) 0.1778(2) 0.8475(5) 0.0385(11) Uani 1 1 d . . . . .
N3 N 1.0603(6) 0.1822(2) 1.0877(4) 0.0384(11) Uani 1 1 d . . . . .
H3D H 1.112562 0.205027 1.041045 0.046 Uiso 1 1 calc R U . . .
H3C H 0.983614 0.199080 1.130772 0.046 Uiso 1 1 calc R U . . .
N4 N 1.0119(6) 0.08210(19) 1.1136(4) 0.0301(9) Uani 1 1 d . . . . .
N5 N 0.2203(6) 0.28371(17) 0.8480(4) 0.0380(10) Uani 1 1 d . . . . .
C1 C 0.6013(10) 0.1820(4) 0.9632(9) 0.079(2) Uani 1 1 d . . . . .
H1A H 0.512022 0.161857 0.913376 0.094 Uiso 1 1 calc R U . . .
H1B H 0.540725 0.206704 1.012269 0.094 Uiso 1 1 calc R U . . .
C2 C 0.7060(11) 0.2095(3) 0.8804(9) 0.079(3) Uani 1 1 d . . . . .
H2A H 0.750773 0.241155 0.920946 0.095 Uiso 1 1 calc R U . . .
H2B H 0.632357 0.218976 0.804246 0.095 Uiso 1 1 calc R U . . .
C3 C 0.9221(7) 0.1850(2) 0.7442(5) 0.0385(11) Uani 1 1 d . . . . .
C4 C 1.0773(7) 0.1594(2) 0.7082(5) 0.0379(11) Uani 1 1 d . . . . .
C5 C 1.1322(10) 0.1709(3) 0.5887(5) 0.0536(15) Uani 1 1 d . . . . .
H5 H 1.064557 0.193419 0.535582 0.064 Uiso 1 1 calc R U . . .
C6 C 1.2803(12) 0.1501(3) 0.5496(6) 0.072(2) Uani 1 1 d . . . . .
H6 H 1.316538 0.159014 0.471728 0.086 Uiso 1 1 calc R U . . .
C7 C 1.3783(12) 0.1151(4) 0.6274(7) 0.072(2) Uani 1 1 d . . . . .
H7 H 1.479047 0.099872 0.600560 0.086 Uiso 1 1 calc R U . . .
C8 C 1.3267(9) 0.1031(3) 0.7435(5) 0.0545(16) Uani 1 1 d . . . . .
H8 H 1.393318 0.079267 0.793494 0.065 Uiso 1 1 calc R U . . .
C9 C 1.1783(7) 0.12512(19) 0.7892(5) 0.0326(10) Uani 1 1 d . . . . .
C10 C 1.1940(7) 0.1560(2) 1.1752(5) 0.0438(13) Uani 1 1 d . . . . .
H10A H 1.232117 0.178507 1.245372 0.053 Uiso 1 1 calc R U . . .
H10B H 1.296579 0.146863 1.132316 0.053 Uiso 1 1 calc R U . . .
C11 C 1.1072(7) 0.1075(2) 1.2217(5) 0.0425(13) Uani 1 1 d . . . . .
H11A H 1.196603 0.084408 1.261829 0.051 Uiso 1 1 calc R U . . .
H11B H 1.025858 0.116603 1.282778 0.051 Uiso 1 1 calc R U . . .
C12 C 0.9877(6) 0.0333(2) 1.1151(5) 0.0353(11) Uani 1 1 d . . . . .
C13 C 0.8892(6) 0.0039(2) 1.0179(5) 0.0339(10) Uani 1 1 d . . . . .
C14 C 0.8718(8) -0.0500(2) 1.0353(6) 0.0447(13) Uani 1 1 d . . . . .
H14 H 0.928580 -0.065200 1.107195 0.054 Uiso 1 1 calc R U . . .
C15 C 0.7740(9) -0.0804(3) 0.9497(7) 0.0542(16) Uani 1 1 d . . . . .
H15 H 0.764783 -0.115874 0.962841 0.065 Uiso 1 1 calc R U . . .
C16 C 0.6878(8) -0.0571(2) 0.8416(6) 0.0494(14) Uani 1 1 d . . . . .
H16 H 0.620911 -0.077421 0.782706 0.059 Uiso 1 1 calc R U . . .
C17 C 0.7008(8) -0.0048(2) 0.8216(5) 0.0426(12) Uani 1 1 d . . . . .
H17 H 0.640819 0.009560 0.749715 0.051 Uiso 1 1 calc R U . . .
C18 C 0.8022(6) 0.0277(2) 0.9067(5) 0.0333(10) Uani 1 1 d . . . . .
C19 C 0.8913(11) 0.4875(4) 0.5341(10) 0.083(3) Uani 1 1 d . . . . .
H19A H 0.821447 0.498443 0.599546 0.124 Uiso 1 1 calc R U . . .
H19B H 0.828680 0.494904 0.453528 0.124 Uiso 1 1 calc R U . . .
H19C H 1.002235 0.505641 0.542134 0.124 Uiso 1 1 calc R U . . .
H3 H 0.875(11) 0.212(4) 0.677(8) 0.100 Uiso 1 1 d . U . . .
H12 H 1.025(13) 0.015(4) 1.183(9) 0.100 Uiso 1 1 d . U . . .

loop_
_atom_site_aniso_label
_atom_site_aniso_U_11
_atom_site_aniso_U_22
_atom_site_aniso_U_33
_atom_site_aniso_U_23
_atom_site_aniso_U_13
_atom_site_aniso_U_12
Fe1 0.0273(3) 0.0295(3) 0.0291(3) 0.0034(3) 0.0057(2) -0.0002(3)
O1 0.0330(17) 0.046(2) 0.0316(17) 0.0086(16) 0.0093(14) 0.0084(16)
O2 0.043(2) 0.039(2) 0.0301(18) 0.0079(16) -0.0039(16) -0.0007(16)
O3 0.060(3) 0.105(5) 0.098(4) 0.010(4) -0.019(3) 0.020(3)
O4 0.087(4) 0.095(4) 0.056(3) 0.032(3) 0.002(3) -0.039(3)
O5 0.070(3) 0.106(5) 0.072(3) 0.014(3) 0.030(3) -0.006(3)
O6 0.044(2) 0.069(3) 0.066(3) -0.003(2) 0.003(2) 0.001(2)
N1 0.032(2) 0.034(2) 0.047(2) -0.003(2) 0.0133(18) -0.0019(18)
N2 0.035(2) 0.032(3) 0.048(3) 0.007(2) 0.005(2) 0.0033(18)
N3 0.041(2) 0.038(3) 0.038(2) -0.0043(19) 0.0117(19) -0.013(2)
N4 0.0305(19) 0.034(3) 0.0257(19) 0.0000(17) 0.0039(16) -0.0002(16)
N5 0.042(2) 0.031(2) 0.041(2) 0.0042(19) 0.0061(19) -0.0074(18)
C1 0.051(4) 0.095(6) 0.094(6) 0.032(5) 0.026(4) 0.035(4)
C2 0.072(5) 0.061(5) 0.109(6) 0.043(5) 0.040(5) 0.037(4)
C3 0.041(3) 0.034(3) 0.039(3) 0.011(2) -0.001(2) -0.004(2)
C4 0.052(3) 0.032(3) 0.030(2) -0.002(2) 0.002(2) -0.010(2)
C5 0.081(4) 0.048(4) 0.032(3) 0.002(2) 0.006(3) -0.006(3)
C6 0.095(5) 0.089(6) 0.036(3) 0.007(3) 0.025(3) 0.001(5)
C7 0.079(5) 0.094(6) 0.047(3) 0.001(4) 0.032(3) 0.026(4)
C8 0.056(4) 0.071(5) 0.038(3) -0.001(3) 0.014(3) 0.017(3)
C9 0.034(2) 0.037(3) 0.027(2) -0.0041(19) 0.005(2) -0.0030(19)
C10 0.038(3) 0.060(4) 0.033(2) -0.007(3) 0.003(2) -0.015(2)
C11 0.045(3) 0.054(4) 0.028(2) 0.001(2) -0.001(2) -0.009(2)
C12 0.030(2) 0.045(3) 0.031(2) 0.009(2) 0.0031(19) 0.000(2)
C13 0.034(2) 0.032(3) 0.037(2) 0.002(2) 0.0089(19) 0.0032(19)
C14 0.046(3) 0.034(3) 0.055(3) 0.003(3) 0.007(3) 0.003(2)
C15 0.058(4) 0.036(3) 0.071(4) -0.011(3) 0.019(3) 0.003(3)
C16 0.050(3) 0.046(3) 0.055(3) -0.022(3) 0.017(3) -0.006(3)
C17 0.046(3) 0.044(3) 0.038(3) -0.011(2) 0.007(2) 0.003(2)
C18 0.029(2) 0.041(3) 0.032(2) -0.003(2) 0.0098(18) 0.0029(19)
C19 0.059(4) 0.086(7) 0.106(7) -0.024(6) 0.021(4) -0.008(4)

loop_
_atom_type_symbol
_atom_type_description
_atom_type_scat_dispersion_real
_atom_type_scat_dispersion_imag
_atom_type_scat_source
C C 0.0033 0.0016 'International Tables Vol C Tables 4.2.6.8 and 6.1.1.4'
H H 0.0000 0.0000 'International Tables Vol C Tables 4.2.6.8 and 6.1.1.4'
N N 0.0061 0.0033 'International Tables Vol C Tables 4.2.6.8 and 6.1.1.4'
O O 0.0106 0.0060 'International Tables Vol C Tables 4.2.6.8 and 6.1.1.4'
Fe Fe 0.3463 0.8444 'International Tables Vol C Tables 4.2.6.8 and 6.1.1.4'

loop_
_geom_angle_atom_site_label_1
_geom_angle_atom_site_label_2
_geom_angle_atom_site_label_3
_geom_angle
_geom_angle_site_symmetry_1
_geom_angle_site_symmetry_3
_geom_angle_publ_flag
O2 Fe1 O1 93.39(18) . . ?
O2 Fe1 N2 88.6(2) . . ?
O1 Fe1 N2 93.17(19) . . ?
O2 Fe1 N4 94.27(16) . . ?
O1 Fe1 N4 88.28(17) . . ?
N2 Fe1 N4 176.7(2) . . ?
O2 Fe1 N1 88.19(18) . . ?
O1 Fe1 N1 177.1(2) . . ?
N2 Fe1 N1 84.4(2) . . ?
N4 Fe1 N1 94.02(19) . . ?
O2 Fe1 N3 176.3(2) . . ?
O1 Fe1 N3 89.55(19) . . ?
N2 Fe1 N3 93.45(18) . . ?
N4 Fe1 N3 83.6(2) . . ?
N1 Fe1 N3 89.0(2) . . ?
C9 O1 Fe1 125.8(3) . . ?
C18 O2 Fe1 126.9(3) . . ?
C19 O6 H6A 109.5 . . ?
C1 N1 Fe1 110.3(4) . . ?
C1 N1 H1C 109.6 . . ?
Fe1 N1 H1C 109.6 . . ?
C1 N1 H1D 109.6 . . ?
Fe1 N1 H1D 109.6 . . ?
H1C N1 H1D 108.1 . . ?
C3 N2 C2 120.7(5) . . ?
C3 N2 Fe1 126.5(4) . . ?
C2 N2 Fe1 112.8(4) . . ?
C10 N3 Fe1 108.4(4) . . ?
C10 N3 H3D 110.0 . . ?
Fe1 N3 H3D 110.0 . . ?
C10 N3 H3C 110.0 . . ?
Fe1 N3 H3C 110.0 . . ?
H3D N3 H3C 108.4 . . ?
C12 N4 C11 119.8(4) . . ?
C12 N4 Fe1 125.9(3) . . ?
C11 N4 Fe1 114.3(4) . . ?
O3 N5 O4 123.6(6) . . ?
O3 N5 O5 118.6(6) . . ?
O4 N5 O5 117.9(5) . . ?
C2 C1 N1 112.5(6) . . ?
C2 C1 H1A 109.1 . . ?
N1 C1 H1A 109.1 . . ?
C2 C1 H1B 109.1 . . ?
N1 C1 H1B 109.1 . . ?
H1A C1 H1B 107.8 . . ?
C1 C2 N2 110.9(6) . . ?
C1 C2 H2A 109.5 . . ?
N2 C2 H2A 109.5 . . ?
C1 C2 H2B 109.5 . . ?
N2 C2 H2B 109.5 . . ?
H2A C2 H2B 108.0 . . ?
N2 C3 C4 125.1(5) . . ?
N2 C3 H3 124(5) . . ?
C4 C3 H3 111(5) . . ?
C9 C4 C5 119.7(6) . . ?
C9 C4 C3 122.4(5) . . ?
C5 C4 C3 117.9(5) . . ?
C6 C5 C4 121.7(6) . . ?
C6 C5 H5 119.2 . . ?
C4 C5 H5 119.2 . . ?
C5 C6 C7 119.1(6) . . ?
C5 C6 H6 120.4 . . ?
C7 C6 H6 120.4 . . ?
C8 C7 C6 120.2(7) . . ?
C8 C7 H7 119.9 . . ?
C6 C7 H7 119.9 . . ?
C7 C8 C9 122.4(6) . . ?
C7 C8 H8 118.8 . . ?
C9 C8 H8 118.8 . . ?
O1 C9 C8 118.4(5) . . ?
O1 C9 C4 124.7(5) . . ?
C8 C9 C4 116.8(5) . . ?
N3 C10 C11 107.0(4) . . ?
N3 C10 H10A 110.3 . . ?
C11 C10 H10A 110.3 . . ?
N3 C10 H10B 110.3 . . ?
C11 C10 H10B 110.3 . . ?
H10A C10 H10B 108.6 . . ?
N4 C11 C10 108.0(4) . . ?
N4 C11 H11A 110.1 . . ?
C10 C11 H11A 110.1 . . ?
N4 C11 H11B 110.1 . . ?
C10 C11 H11B 110.1 . . ?
H11A C11 H11B 108.4 . . ?
N4 C12 C13 125.4(4) . . ?
N4 C12 H12 119(6) . . ?
C13 C12 H12 115(6) . . ?
C14 C13 C12 118.4(5) . . ?
C14 C13 C18 119.2(5) . . ?
C12 C13 C18 122.3(5) . . ?
C15 C14 C13 122.1(6) . . ?
C15 C14 H14 118.9 . . ?
C13 C14 H14 118.9 . . ?
C14 C15 C16 118.6(6) . . ?
C14 C15 H15 120.7 . . ?
C16 C15 H15 120.7 . . ?
C17 C16 C15 121.0(5) . . ?
C17 C16 H16 119.5 . . ?
C15 C16 H16 119.5 . . ?
C16 C17 C18 122.0(5) . . ?
C16 C17 H17 119.0 . . ?
C18 C17 H17 119.0 . . ?
O2 C18 C17 118.2(4) . . ?
O2 C18 C13 124.8(4) . . ?
C17 C18 C13 117.0(5) . . ?
O6 C19 H19A 109.5 . . ?
O6 C19 H19B 109.5 . . ?
H19A C19 H19B 109.5 . . ?
O6 C19 H19C 109.5 . . ?
H19A C19 H19C 109.5 . . ?
H19B C19 H19C 109.5 . . ?

loop_
_geom_bond_atom_site_label_1
_geom_bond_atom_site_label_2
_geom_bond_distance
_geom_bond_site_symmetry_2
_geom_bond_publ_flag
Fe1 O2 1.878(4) . ?
Fe1 O1 1.885(4) . ?
Fe1 N2 1.928(5) . ?
Fe1 N4 1.937(4) . ?
Fe1 N1 1.998(4) . ?
Fe1 N3 2.010(5) . ?
O1 C9 1.321(6) . ?
O2 C18 1.304(7) . ?
O3 N5 1.218(6) . ?
O4 N5 1.219(6) . ?
O5 N5 1.235(7) . ?
O6 C19 1.319(10) . ?
O6 H6A 0.8200 . ?
N1 C1 1.470(8) . ?
N1 H1C 0.8900 . ?
N1 H1D 0.8900 . ?
N2 C3 1.273(7) . ?
N2 C2 1.466(8) . ?
N3 C10 1.473(8) . ?
N3 H3D 0.8900 . ?
N3 H3C 0.8900 . ?
N4 C12 1.275(7) . ?
N4 C11 1.456(7) . ?
C1 C2 1.434(11) . ?
C1 H1A 0.9700 . ?
C1 H1B 0.9700 . ?
C2 H2A 0.9700 . ?
C2 H2B 0.9700 . ?
C3 C4 1.435(8) . ?
C3 H3 1.04(9) . ?
C4 C9 1.410(7) . ?
C4 C5 1.412(8) . ?
C5 C6 1.348(11) . ?
C5 H5 0.9300 . ?
C6 C7 1.391(12) . ?
C6 H6 0.9300 . ?
C7 C8 1.372(9) . ?
C7 H7 0.9300 . ?
C8 C9 1.392(8) . ?
C8 H8 0.9300 . ?
C10 C11 1.522(8) . ?
C10 H10A 0.9700 . ?
C10 H10B 0.9700 . ?
C11 H11A 0.9700 . ?
C11 H11B 0.9700 . ?
C12 C13 1.434(7) . ?
C12 H12 0.89(9) . ?
C13 C14 1.411(8) . ?
C13 C18 1.438(7) . ?
C14 C15 1.367(9) . ?
C14 H14 0.9300 . ?
C15 C16 1.404(10) . ?
C15 H15 0.9300 . ?
C16 C17 1.373(9) . ?
C16 H16 0.9300 . ?
C17 C18 1.409(7) . ?
C17 H17 0.9300 . ?
C19 H19A 0.9600 . ?
C19 H19B 0.9600 . ?
C19 H19C 0.9600 . ?
